data_4000188
_journal_name_full 'Chemistry of Materials'
_journal_year 2002
_chemical_formula_moiety '[Mn(H2O)4]3[W6S8(CN)6](H2O)23.5'
_chemical_formula_sum 'C6 H0 Mn3 N6 O35.5 S8 W6'
_chemical_formula_weight 2248.52
_chemical_melting_point ?
_chemical_name_common 'linked tugsten sulfido cyanide cluster'
_chemical_name_systematic
;
tri manganese(II) octakis(mu!3$-sulfido)-hexakis(cyanide)
-hexa-tungsten- 23.5(water)solvate
;
_space_group_IT_number 15
_symmetry_cell_setting monoclinic
_symmetry_space_group_name_Hall '-C 2yc'
_symmetry_space_group_name_H-M 'C 1 2/c 1'
_atom_sites_solution_hydrogens geom
_atom_sites_solution_primary direct
_atom_sites_solution_secondary difmap
_cell_angle_alpha 90.00
_cell_angle_beta 94.618(2)
_cell_angle_gamma 90.00
_cell_formula_units_Z 4
_cell_length_a 14.6782(11)
_cell_length_b 22.0639(17)
_cell_length_c 18.4989(14)
_cell_measurement_reflns_used ?
_cell_measurement_temperature 165(2)
_cell_measurement_theta_max ?
_cell_measurement_theta_min ?
_cell_volume 5971.6(8)
_diffrn_ambient_temperature 165(2)
_diffrn_detector_area_resol_mean ?
_diffrn_measurement_device_type ?
_diffrn_measurement_method '\w scans'
_diffrn_radiation_monochromator graphite
_diffrn_radiation_source 'fine-focus sealed tube'
_diffrn_radiation_type MoK\a
_diffrn_radiation_wavelength 0.71073
_diffrn_reflns_av_R_equivalents 0.0411
_diffrn_reflns_av_sigmaI/netI 0.0344
_diffrn_reflns_limit_h_max 15
_diffrn_reflns_limit_h_min -17
_diffrn_reflns_limit_k_max 26
_diffrn_reflns_limit_k_min -26
_diffrn_reflns_limit_l_max 22
_diffrn_reflns_limit_l_min -22
_diffrn_reflns_number 20951
_diffrn_reflns_theta_max 25.35
_diffrn_reflns_theta_min 1.67
_diffrn_standards_decay_% 0
_diffrn_standards_interval_count ?
_diffrn_standards_interval_time ?
_diffrn_standards_number ?
_exptl_absorpt_coefficient_mu 12.476
_exptl_absorpt_correction_T_max 1
_exptl_absorpt_correction_T_min 0.084025
_exptl_absorpt_correction_type empirical
_exptl_absorpt_process_details ?
_exptl_crystal_colour 'brown red'
_exptl_crystal_density_diffrn 2.501
_exptl_crystal_density_meas ?
_exptl_crystal_density_method .
_exptl_crystal_description block
_exptl_crystal_F_000 4036
_exptl_crystal_size_max 0.4
_exptl_crystal_size_mid 0.3
_exptl_crystal_size_min 0.2
_refine_ls_extinction_coef ?
_refine_ls_extinction_method none
_refine_ls_goodness_of_fit_ref 1.954
_refine_ls_hydrogen_treatment mixed
_refine_ls_matrix_type full
_refine_ls_number_parameters 279
_refine_ls_number_reflns 5430
_refine_ls_number_restraints 1
_refine_ls_restrained_S_all 1.954
_refine_ls_R_factor_all 0.0548
_refine_ls_R_factor_gt 0.0498
_refine_ls_shift/su_max 0.026
_refine_ls_shift/su_mean 0.002
_refine_ls_structure_factor_coef Fsqd
_refine_ls_weighting_details 'calc w=1/[\s^2^(Fo^2^)+(0.0420P)^2^+0.0000P] where P=(Fo^2^+2Fc^2^)/3'
_refine_ls_weighting_scheme calc
_refine_ls_wR_factor_gt 0.1279
_refine_ls_wR_factor_ref 0.1290
_reflns_number_gt 4996
_reflns_number_total 5430
_reflns_threshold_expression >2sigma(I)
_cod_depositor_comments
;
The following automatic conversions were performed:
'_symmetry_cell_setting' value 'Monoclinic' changed to 'monoclinic'
according to '/home/saulius/struct/CIF-dictionaries/cif_core.dic'
dictionary named 'cif_core.dic' version 2.4.1 from 2010-06-29.

Automatic conversion script
Id: cif_fix_enum 1527 2010-12-29 10:47:43Z saulius 
;
_cod_original_sg_symbol_H-M 'C 2/c'
_cod_original_formula_sum 'C6 H0 Mn3 N6 O35.50 S8 W6'
_cod_database_code 4000188

loop_
_symmetry_equiv_pos_as_xyz
'x, y, z'
'-x, y, -z+1/2'
'x+1/2, y+1/2, z'
'-x+1/2, y+1/2, -z+1/2'
'-x, -y, -z'
'x, -y, z-1/2'
'-x+1/2, -y+1/2, -z'
'x+1/2, -y+1/2, z-1/2'

loop_
_atom_site_label
_atom_site_type_symbol
_atom_site_fract_x
_atom_site_fract_y
_atom_site_fract_z
_atom_site_U_iso_or_equiv
_atom_site_adp_type
_atom_site_occupancy
_atom_site_symmetry_multiplicity
_atom_site_calc_flag
_atom_site_refinement_flags
_atom_site_disorder_assembly
_atom_site_disorder_group
W1 W 0.25778(3) 0.292691(16) 0.08918(2) 0.01279(14) Uani 1 1 d . . .
W2 W 0.25483(3) 0.175522(16) 0.05098(2) 0.01470(14) Uani 1 1 d . . .
W3 W 0.12130(3) 0.249806(18) -0.00120(3) 0.01692(15) Uani 1 1 d . . .
S4 S 0.3795(2) 0.22080(13) 0.12997(17) 0.0274(7) Uani 1 1 d . . .
S5 S 0.1344(2) 0.35718(12) 0.03409(17) 0.0260(7) Uani 1 1 d . . .
S6 S 0.1435(2) 0.22082(13) 0.12767(17) 0.0290(7) Uani 1 1 d . . .
S7 S 0.3713(2) 0.35775(12) 0.03523(18) 0.0271(7) Uani 1 1 d . . .
Mn1 Mn 0.24728(14) 0.45971(7) 0.30304(11) 0.0268(4) Uani 1 1 d . . .
Mn2 Mn -0.2500 0.2500 0.0000 0.0721(16) Uani 1 2 d S . .
O11 O 0.3769(9) 0.4422(6) 0.3659(7) 0.083(5) Uani 1 1 d . . .
O12 O 0.3155(6) 0.5134(4) 0.2223(6) 0.041(2) Uani 1 1 d . . .
O13 O 0.1176(7) 0.4830(4) 0.2438(6) 0.048(3) Uani 1 1 d . . .
O14 O 0.1682(8) 0.4060(4) 0.3795(6) 0.050(3) Uani 1 1 d . . .
O21 O -0.2286(7) 0.2845(5) 0.1137(10) 0.086(5) Uani 1 1 d . . .
O22 O -0.2394(12) 0.1584(7) 0.0514(13) 0.147(9) Uani 1 1 d . . .
N1 N 0.2622(7) 0.3801(4) 0.2357(6) 0.030(2) Uani 1 1 d . . .
C1 C 0.2646(8) 0.3467(5) 0.1879(7) 0.022(3) Uani 1 1 d . . .
C2 C 0.2587(8) 0.0887(5) 0.1041(7) 0.025(3) Uani 1 1 d . . .
N2 N 0.2392(9) 0.5414(4) 0.3662(7) 0.045(3) Uani 1 1 d . . .
C3 C -0.0264(9) 0.2501(7) -0.0031(10) 0.049(4) Uani 1 1 d . . .
N3 N -0.1044(11) 0.2501(8) -0.0059(11) 0.091(7) Uani 1 1 d . . .
O1S O 0.2660(7) 0.4836(5) 0.0791(6) 0.055(3) Uiso 1 1 d . . .
O2S O 0.4858(9) 0.3520(5) 0.3211(8) 0.077(4) Uiso 1 1 d . . .
O3S O -0.3722(10) 0.2506(5) 0.1922(8) 0.080(4) Uiso 1 1 d . . .
O4S O 0.2714(9) 0.6372(6) 0.2296(8) 0.078(4) Uiso 1 1 d . . .
O5S O 0.097(2) 0.5255(13) -0.0003(18) 0.094(12) Uiso 0.50(3) 1 d P . .
O5T O 0.1628(15) 0.5630(9) 0.0178(12) 0.049(7) Uiso 0.50(3) 1 d P . .
O6S O -0.1079(19) 0.2126(10) 0.1697(14) 0.065(8) Uiso 0.60(4) 1 d P . .
O6T O -0.040(3) 0.2862(16) 0.193(2) 0.018(12) Uiso 0.19(2) 1 d P . .
O6U O -0.063(4) 0.2261(18) 0.192(3) 0.036(15) Uiso 0.22(4) 1 d P . .
O6V O 0.0000 0.2932(16) 0.2500 0.101(15) Uiso 0.60(4) 2 d SP . .
O7S O -0.0736(15) 0.3890(9) -0.2095(13) 0.113(10) Uiso 0.78(3) 1 d P . .
O7T O 0.0000 0.424(3) -0.2500 0.05(2) Uiso 0.22(3) 2 d SP . .
O8S O -0.0002(13) 0.4363(8) -0.0777(11) 0.053(6) Uiso 0.58(2) 1 d P . .
O8T O -0.064(2) 0.3745(15) -0.087(2) 0.089(12) Uiso 0.42(2) 1 d P . .
O9S O 0.3698(13) 0.4330(8) 0.5202(11) 0.061(7) Uiso 0.63(3) 1 d P . .
O9T O 0.421(4) 0.475(2) 0.503(3) 0.12(2) Uiso 0.37(3) 1 d P . .
O10S O 0.0252(15) 0.3850(9) 0.1785(13) 0.078(7) Uiso 0.62(2) 1 d P . .
O10T O 0.0091(16) 0.4370(9) 0.1322(14) 0.033(7) Uiso 0.38(2) 1 d P . .
O11T O 0.5373(17) 0.4313(10) 0.6148(15) 0.060(8) Uiso 0.46(2) 1 d P . .
O11S O 0.4686(18) 0.3765(11) 0.5931(15) 0.084(9) Uiso 0.54(2) 1 d P . .
O12S O 0.5000 0.378(3) 0.7500 0.00(2) Uiso 0.12(3) 2 d SP . .
O12T O 0.5000 0.466(3) 0.7500 0.32(4) Uiso 0.88(3) 2 d SP . .

loop_
_atom_site_aniso_label
_atom_site_aniso_U_11
_atom_site_aniso_U_22
_atom_site_aniso_U_33
_atom_site_aniso_U_23
_atom_site_aniso_U_13
_atom_site_aniso_U_12
W1 0.0171(3) 0.0149(2) 0.0063(2) -0.00119(15) 0.00031(19) 0.00080(15)
W2 0.0222(3) 0.0141(2) 0.0079(3) 0.00152(15) 0.0016(2) 0.00024(16)
W3 0.0082(2) 0.0247(2) 0.0180(3) -0.00350(17) 0.0017(2) -0.00028(16)
S4 0.0318(18) 0.0284(13) 0.0200(17) -0.0022(12) -0.0115(14) 0.0084(12)
S5 0.0288(17) 0.0296(14) 0.0197(16) -0.0059(12) 0.0015(14) 0.0154(12)
S6 0.0355(19) 0.0307(14) 0.0232(17) 0.0020(12) 0.0180(15) -0.0058(13)
S7 0.0306(18) 0.0259(13) 0.0249(17) -0.0071(12) 0.0026(15) -0.0127(12)
Mn1 0.0377(12) 0.0214(8) 0.0206(10) -0.0098(7) -0.0021(9) 0.0011(7)
Mn2 0.0048(14) 0.0301(15) 0.183(5) -0.036(2) 0.018(2) -0.0023(11)
O11 0.070(9) 0.121(11) 0.052(9) -0.028(7) -0.033(7) 0.050(8)
O12 0.032(5) 0.043(5) 0.048(7) -0.006(4) 0.008(5) -0.010(4)
O13 0.042(6) 0.058(6) 0.040(7) 0.012(5) -0.010(5) -0.001(5)
O14 0.069(7) 0.034(5) 0.047(7) 0.007(4) 0.008(6) -0.003(5)
O21 0.034(6) 0.036(5) 0.191(17) -0.031(7) 0.034(8) -0.013(5)
O22 0.127(15) 0.051(8) 0.26(3) -0.033(12) 0.004(17) -0.022(8)
N1 0.040(7) 0.033(5) 0.015(6) -0.008(4) -0.012(5) 0.000(4)
C1 0.024(7) 0.020(5) 0.022(7) -0.006(5) -0.002(6) 0.006(4)
C2 0.033(7) 0.016(5) 0.026(7) 0.009(5) 0.005(6) 0.003(4)
N2 0.077(9) 0.029(5) 0.031(7) -0.009(5) 0.010(7) 0.003(5)
C3 0.004(7) 0.076(10) 0.067(13) -0.014(8) 0.002(7) 0.002(6)
N3 0.034(10) 0.130(16) 0.111(17) -0.049(12) 0.027(10) -0.011(8)
